data_4062478
loop_
_publ_author_name
'Brisdon, Alan K.'
'Crossley, Ian R.'
'Pritchard, Robin G.'
'Sadiq, Ghazala'
'Warren, John E.'

_publ_section_title
;
Preparation and Functionalization of a Range of Main-Group 
Trifluoropropynyl Organometallic Compounds: The Application of 
Metalloid-Directed Carbolithiation to the Selective Synthesis of 
Novel Fluorocarbon Fragments.
;
_journal_issue 26
_journal_name_full Organometallics
_journal_page_first 5534
_journal_page_last 5542
_journal_paper_doi 10.1021/om034146t
_journal_volume 22
_journal_year 2003
_chemical_formula_moiety 'C21 H15 F3 Si1'
_chemical_formula_sum 'C21 H15 F3 Si'
_chemical_formula_weight 352.42
_space_group_IT_number 205
_space_group_name_Hall '-P 2ac 2ab 3'
_space_group_name_H-M_alt 'P a -3'
_symmetry_cell_setting cubic
_symmetry_Int_Tables_number 205
_symmetry_space_group_name_Hall '-P 2ac 2ab 3'
_symmetry_space_group_name_H-M 'P a -3'
_cell_angle_alpha 90
_cell_angle_beta 90
_cell_angle_gamma 90
_cell_formula_units_Z 8
_cell_length_a 15.1654(7)
_cell_length_b 15.1654(7)
_cell_length_c 15.1654(7)
_cell_measurement_temperature 150(2)
_cell_volume 3487.9(3)
_diffrn_ambient_temperature 150(2)
_exptl_crystal_density_diffrn 1.342
_cod_database_code 4062478

loop_
_symmetry_equiv_pos_as_xyz
'x, y, z'
'-x+1/2, -y, z+1/2'
'x+1/2, -y+1/2, -z'
'-x, y+1/2, -z+1/2'
'y, z, x'
'-y+1/2, -z, x+1/2'
'y+1/2, -z+1/2, -x'
'-y, z+1/2, -x+1/2'
'z, x, y'
'-z, x+1/2, -y+1/2'
'-z+1/2, -x, y+1/2'
'z+1/2, -x+1/2, -y'
'-x, -y, -z'
'x-1/2, y, -z-1/2'
'-x-1/2, y-1/2, z'
'x, -y-1/2, z-1/2'
'-y, -z, -x'
'y-1/2, z, -x-1/2'
'-y-1/2, z-1/2, x'
'y, -z-1/2, x-1/2'
'-z, -x, -y'
'z, -x-1/2, y-1/2'
'z-1/2, x, -y-1/2'
'-z-1/2, x-1/2, y'

loop_
_atom_site_label
_atom_site_type_symbol
_atom_site_fract_x
_atom_site_fract_y
_atom_site_fract_z
_atom_site_U_iso_or_equiv
_atom_site_adp_type
_atom_site_occupancy
_atom_site_symmetry_multiplicity
_atom_site_calc_flag
_atom_site_refinement_flags
_atom_site_disorder_assembly
_atom_site_disorder_group
Si1 Si 0.11387(4) 0.88613(4) 0.38613(4) 0.0227(3) Uani 1 3 d S . .
F1 F 0.36832(10) 0.71099(11) 0.24257(12) 0.0538(5) Uani 1 1 d . . .
C1 C 0.18469(17) 0.81531(17) 0.31531(17) 0.0265(10) Uani 1 3 d S . .
C2 C 0.23000(17) 0.77000(17) 0.27000(17) 0.0278(10) Uani 1 3 d S . .
C3 C 0.28594(16) 0.71406(16) 0.21406(16) 0.0294(10) Uani 1 3 d S . .
C4 C 0.18520(15) 0.97348(15) 0.43441(15) 0.0229(6) Uani 1 1 d . . .
C5 C 0.26106(17) 0.95156(18) 0.48185(16) 0.0302(6) Uani 1 1 d . . .
C6 C 0.31230(18) 1.01650(19) 0.52111(18) 0.0351(7) Uani 1 1 d . . .
C7 C 0.29008(18) 1.10425(19) 0.51256(18) 0.0347(7) Uani 1 1 d . . .
C8 C 0.21582(18) 1.12722(18) 0.46557(18) 0.0346(7) Uani 1 1 d . . .
C9 C 0.16387(17) 1.06281(16) 0.42679(17) 0.0281(6) Uani 1 1 d . . .
H5 H 0.2768(15) 0.8886(17) 0.4917(16) 0.032(7) Uiso 1 1 d . . .
H6 H 0.3642(18) 1.0004(17) 0.5527(17) 0.039(8) Uiso 1 1 d . . .
H7 H 0.3250(16) 1.1458(17) 0.5371(16) 0.028(7) Uiso 1 1 d . . .
H8 H 0.1981(17) 1.1868(19) 0.4612(17) 0.040(8) Uiso 1 1 d . . .
H9 H 0.1126(16) 1.0782(15) 0.3948(16) 0.026(6) Uiso 1 1 d . . .

loop_
_atom_site_aniso_label
_atom_site_aniso_U_11
_atom_site_aniso_U_22
_atom_site_aniso_U_33
_atom_site_aniso_U_23
_atom_site_aniso_U_13
_atom_site_aniso_U_12
Si1 0.0227(3) 0.0227(3) 0.0227(3) 0.0008(3) -0.0008(3) -0.0008(3)
F1 0.0305(9) 0.0702(12) 0.0607(11) -0.0220(10) -0.0069(8) 0.0111(8)
C1 0.0265(10) 0.0265(10) 0.0265(10) 0.0027(12) -0.0027(12) -0.0027(12)
C2 0.0278(10) 0.0278(10) 0.0278(10) 0.0022(12) -0.0022(12) -0.0022(12)
C3 0.0294(10) 0.0294(10) 0.0294(10) 0.0002(12) -0.0002(12) -0.0002(12)
C4 0.0218(12) 0.0257(13) 0.0214(13) 0.0022(10) 0.0021(10) -0.0008(10)
C5 0.0302(15) 0.0311(15) 0.0295(14) 0.0004(12) -0.0027(12) 0.0020(12)
C6 0.0244(15) 0.0458(18) 0.0351(16) -0.0062(14) -0.0055(12) -0.0004(13)
C7 0.0320(15) 0.0380(17) 0.0341(15) -0.0116(13) 0.0028(12) -0.0112(13)
C8 0.0383(16) 0.0270(15) 0.0387(17) -0.0028(13) 0.0038(13) -0.0027(13)
C9 0.0275(14) 0.0283(14) 0.0284(14) -0.0003(11) -0.0006(12) 0.0003(12)

loop_
_geom_bond_atom_site_label_1
_geom_bond_atom_site_label_2
_geom_bond_distance
_geom_bond_site_symmetry_2
_geom_bond_publ_flag
Si1 C1 1.860(5) . ?
Si1 C4 1.860(2) . ?
Si1 C4 1.860(2) 8_655 ?
Si1 C4 1.860(2) 11_564 ?
F1 C3 1.323(2) . ?
C1 C2 1.190(6) . ?
C2 C3 1.470(6) . ?
C3 F1 1.323(2) 11_564 ?
C3 F1 1.323(2) 8_655 ?
C4 C5 1.397(3) . ?
C4 C9 1.398(3) . ?
C5 C6 1.389(4) . ?
C5 H5 1.00(3) . ?
C6 C7 1.379(4) . ?
C6 H6 0.95(3) . ?
C7 C8 1.378(4) . ?
C7 H7 0.90(3) . ?
C8 C9 1.386(4) . ?
C8 H8 0.94(3) . ?
C9 H9 0.95(2) . ?
